data_7109804
loop_
_publ_author_name
'Daiki Kuzuhara'
'ZhaoLi Xue'
'Shigeki Mori'
'Tetsuo Okujima'
'Hidemitsu Uno'
'Naoki Aratani'
'Hiroko Yamada'

_publ_section_title
;
 Synthesis and properties of boron complexes of [14]triphyrins(2.1.1)
;
_journal_name_full Chem.Commun.
_journal_page_first 8955
_journal_paper_doi 10.1039/c3cc44788j
_journal_volume 49
_journal_year 2013
_chemical_formula_moiety 'C36 H43 B N3, B F4'
_chemical_formula_sum 'C36 H43 B2 F4 N3'
_chemical_formula_weight 615.35
_chemical_name_systematic
; 
 ? 
;
_space_group_IT_number 4
_symmetry_cell_setting monoclinic
_symmetry_Int_Tables_number 4
_symmetry_space_group_name_Hall 'P 2yb'
_symmetry_space_group_name_H-M 'P 1 21 1'
_atom_sites_solution_hydrogens geom
_atom_sites_solution_primary direct
_atom_sites_solution_secondary difmap
_audit_creation_method SHELXL-97
_cell_angle_alpha 90.00
_cell_angle_beta 109.9720(10)
_cell_angle_gamma 90.00
_cell_formula_units_Z 4
_cell_length_a 9.3059(2)
_cell_length_b 24.7965(5)
_cell_length_c 14.9207(3)
_cell_measurement_reflns_used 39878
_cell_measurement_temperature 103(2)
_cell_measurement_theta_max 27.48
_cell_measurement_theta_min 3.02
_cell_volume 3235.94(12)
_computing_structure_refinement 'SHELXL-97 (Sheldrick, 1997)'
_computing_structure_solution 'SHELXS-97 (Sheldrick, 1990)'
_diffrn_ambient_temperature 103(2)
_diffrn_detector_area_resol_mean 10.000
_diffrn_measured_fraction_theta_full 0.998
_diffrn_measured_fraction_theta_max 0.998
_diffrn_measurement_device_type 'Rigaku R-AXIS RAPID'
_diffrn_measurement_method \w
_diffrn_radiation_monochromator graphite
_diffrn_radiation_source 'fine-focus sealed tube'
_diffrn_radiation_type MoK\a
_diffrn_radiation_wavelength 0.71075
_diffrn_reflns_av_R_equivalents 0.0585
_diffrn_reflns_av_sigmaI/netI 0.0541
_diffrn_reflns_limit_h_max 12
_diffrn_reflns_limit_h_min -12
_diffrn_reflns_limit_k_max 32
_diffrn_reflns_limit_k_min -32
_diffrn_reflns_limit_l_max 17
_diffrn_reflns_limit_l_min -19
_diffrn_reflns_number 56088
_diffrn_reflns_theta_full 27.48
_diffrn_reflns_theta_max 27.48
_diffrn_reflns_theta_min 3.02
_exptl_absorpt_coefficient_mu 0.089
_exptl_absorpt_correction_T_max 0.9982
_exptl_absorpt_correction_T_min 0.9894
_exptl_absorpt_correction_type multi-scan
_exptl_absorpt_process_details 'ABSCOR (Rigaku, 1995)'
_exptl_crystal_colour brown
_exptl_crystal_density_diffrn 1.263
_exptl_crystal_density_method 'not measured'
_exptl_crystal_description platelet
_exptl_crystal_F_000 1304
_exptl_crystal_size_max 0.12
_exptl_crystal_size_mid 0.09
_exptl_crystal_size_min 0.02
_refine_diff_density_max 0.501
_refine_diff_density_min -0.229
_refine_diff_density_rms 0.058
_refine_ls_abs_structure_details 'Flack H D (1983), Acta Cryst. A39, 876-881'
_refine_ls_abs_structure_Flack 0.4(5)
_refine_ls_extinction_method none
_refine_ls_goodness_of_fit_ref 1.043
_refine_ls_hydrogen_treatment constr
_refine_ls_matrix_type full
_refine_ls_number_parameters 882
_refine_ls_number_reflns 14787
_refine_ls_number_restraints 13
_refine_ls_restrained_S_all 1.043
_refine_ls_R_factor_all 0.0687
_refine_ls_R_factor_gt 0.0489
_refine_ls_shift/su_max 0.003
_refine_ls_shift/su_mean 0.000
_refine_ls_structure_factor_coef Fsqd
_refine_ls_weighting_details 'calc w=1/[\s^2^(Fo^2^)+(0.0668P)^2^+0.0000P] where P=(Fo^2^+2Fc^2^)/3'
_refine_ls_weighting_scheme calc
_refine_ls_wR_factor_gt 0.1123
_refine_ls_wR_factor_ref 0.1238
_reflns_number_gt 11259
_reflns_number_total 14787
_reflns_threshold_expression >2sigma(I)
_cod_data_source_file c3cc44788j.txt
_cod_data_source_block shelxl
_cod_original_sg_symbol_H-M 'P 21'
_cod_database_code 7109804

loop_
_symmetry_equiv_pos_as_xyz
'x, y, z'
'-x, y+1/2, -z'

loop_
_atom_site_label
_atom_site_type_symbol
_atom_site_fract_x
_atom_site_fract_y
_atom_site_fract_z
_atom_site_U_iso_or_equiv
_atom_site_adp_type
_atom_site_occupancy
_atom_site_symmetry_multiplicity
_atom_site_calc_flag
_atom_site_refinement_flags
_atom_site_disorder_assembly
_atom_site_disorder_group
F1 F 0.73052(18) 0.22158(6) 0.26487(12) 0.0542(4) Uani 1 1 d . . .
F2 F 0.51549(19) 0.17223(6) 0.23760(13) 0.0581(4) Uani 1 1 d . . .
F3 F 0.5277(2) 0.25768(7) 0.29360(12) 0.0631(5) Uani 1 1 d . . .
F4 F 0.51400(19) 0.24295(6) 0.14062(11) 0.0549(4) Uani 1 1 d . . .
F5 F 0.26888(16) 0.62452(6) 0.23831(12) 0.0518(4) Uani 1 1 d . . .
F6 F 0.45646(18) 0.68366(6) 0.24826(12) 0.0556(4) Uani 1 1 d . . .
F7 F 0.50275(19) 0.61274(7) 0.35022(12) 0.0603(4) Uani 1 1 d . . .
F8 F 0.4669(2) 0.59912(7) 0.19389(13) 0.0680(5) Uani 1 1 d . . .
N1 N 0.66384(19) 0.46582(7) -0.01630(12) 0.0236(4) Uani 1 1 d . . .
N2 N 0.67302(18) 0.41745(7) 0.12460(12) 0.0238(4) Uani 1 1 d . . .
N3 N 0.72712(19) 0.36582(7) 0.00328(12) 0.0248(4) Uani 1 1 d . . .
N4 N 0.30476(19) 0.48397(7) 0.52517(12) 0.0256(4) Uani 1 1 d . . .
N5 N 0.35232(19) 0.43338(7) 0.39999(12) 0.0264(4) Uani 1 1 d . . .
N6 N 0.35438(19) 0.38320(7) 0.53798(12) 0.0261(4) Uani 1 1 d . . .
C1 C 0.6753(2) 0.47850(8) -0.10319(15) 0.0239(4) Uani 1 1 d . . .
C2 C 0.6674(2) 0.53602(9) -0.11422(15) 0.0284(5) Uani 1 1 d . . .
C3 C 0.6490(2) 0.55778(9) -0.03359(15) 0.0281(5) Uani 1 1 d . . .
C4 C 0.6477(2) 0.51297(8) 0.02808(15) 0.0247(4) Uani 1 1 d . . .
C5 C 0.6377(2) 0.51229(8) 0.11920(14) 0.0255(4) Uani 1 1 d . . .
H5 H 0.6155 0.5445 0.1464 0.031 Uiso 1 1 calc R . .
C6 C 0.6603(2) 0.46407(9) 0.17028(15) 0.0249(4) Uani 1 1 d . . .
C7 C 0.6958(2) 0.45156(9) 0.27045(14) 0.0266(5) Uani 1 1 d . . .
C8 C 0.7351(2) 0.39782(9) 0.28261(15) 0.0262(4) Uani 1 1 d . . .
C9 C 0.7228(2) 0.37720(9) 0.18949(15) 0.0268(5) Uani 1 1 d . . .
C10 C 0.7662(2) 0.32819(9) 0.15938(15) 0.0273(5) Uani 1 1 d . . .
H10 H 0.7926 0.2983 0.2016 0.033 Uiso 1 1 calc R . .
C11 C 0.7706(2) 0.32350(8) 0.06717(15) 0.0272(5) Uani 1 1 d . . .
C12 C 0.8197(2) 0.27970(8) 0.02200(17) 0.0297(5) Uani 1 1 d . . .
C13 C 0.8006(2) 0.29550(8) -0.06950(16) 0.0277(5) Uani 1 1 d . . .
C14 C 0.7438(2) 0.35044(9) -0.08085(15) 0.0264(4) Uani 1 1 d . . .
C15 C 0.7188(2) 0.38491(9) -0.15886(15) 0.0268(4) Uani 1 1 d . . .
H15 H 0.7198 0.3676 -0.2154 0.032 Uiso 1 1 calc R . .
C16 C 0.6929(2) 0.44008(9) -0.16793(15) 0.0263(4) Uani 1 1 d . . .
H16 H 0.6858 0.4544 -0.2284 0.032 Uiso 1 1 calc R . .
C17 C 0.6814(3) 0.56531(9) -0.19821(17) 0.0363(6) Uani 1 1 d . . .
H17A H 0.7854 0.5610 -0.1995 0.044 Uiso 1 1 calc R . .
H17B H 0.6602 0.6037 -0.1934 0.044 Uiso 1 1 calc R . .
H17C H 0.6080 0.5505 -0.2569 0.044 Uiso 1 1 calc R . .
C18 C 0.6370(3) 0.61654(9) -0.01198(18) 0.0365(5) Uani 1 1 d . . .
H18A H 0.5904 0.6197 0.0383 0.044 Uiso 1 1 calc R . .
H18B H 0.5677 0.6345 -0.0699 0.044 Uiso 1 1 calc R . .
C19 C 0.7880(4) 0.64580(11) 0.0204(3) 0.0623(10) Uani 1 1 d . . .
H19A H 0.8429 0.6373 -0.0242 0.075 Uiso 1 1 calc R . .
H19B H 0.7682 0.6851 0.0168 0.075 Uiso 1 1 calc R . .
C20 C 0.8896(4) 0.63191(12) 0.1202(4) 0.0890(15) Uani 1 1 d . . .
H20A H 0.9948 0.6443 0.1296 0.107 Uiso 1 1 calc R . .
H20B H 0.8925 0.5922 0.1280 0.107 Uiso 1 1 calc R . .
C21 C 0.8358(4) 0.65736(15) 0.1967(3) 0.0845(12) Uani 1 1 d . . .
H21A H 0.7315 0.6453 0.1877 0.101 Uiso 1 1 calc R . .
H21B H 0.8375 0.6967 0.1915 0.101 Uiso 1 1 calc R . .
H21C H 0.9042 0.6463 0.2600 0.101 Uiso 1 1 calc R . .
C22 C 0.6983(3) 0.49259(9) 0.34475(16) 0.0314(5) Uani 1 1 d . . .
H22A H 0.6896 0.4738 0.4012 0.038 Uiso 1 1 calc R . .
H22B H 0.6083 0.5165 0.3192 0.038 Uiso 1 1 calc R . .
C23 C 0.8424(3) 0.52679(11) 0.37561(18) 0.0439(6) Uani 1 1 d . . .
H23A H 0.8367 0.5533 0.4230 0.053 Uiso 1 1 calc R . .
H23B H 0.8518 0.5456 0.3201 0.053 Uiso 1 1 calc R . .
H23C H 0.9317 0.5036 0.4037 0.053 Uiso 1 1 calc R . .
C24 C 0.7906(3) 0.36611(10) 0.37293(16) 0.0342(5) Uani 1 1 d . . .
H24A H 0.7573 0.3282 0.3591 0.041 Uiso 1 1 calc R . .
H24B H 0.7430 0.3806 0.4180 0.041 Uiso 1 1 calc R . .
C25 C 0.9638(3) 0.36756(12) 0.42016(18) 0.0485(7) Uani 1 1 d . . .
H25A H 0.9946 0.3431 0.4750 0.058 Uiso 1 1 calc R . .
H25B H 0.9963 0.4043 0.4417 0.058 Uiso 1 1 calc R . .
H25C H 1.0118 0.3562 0.3742 0.058 Uiso 1 1 calc R . .
C26 C 0.8844(3) 0.22747(9) 0.06866(19) 0.0373(5) Uani 1 1 d . . .
H26A H 0.9139 0.2319 0.1386 0.045 Uiso 1 1 calc R . .
H26B H 0.9786 0.2195 0.0544 0.045 Uiso 1 1 calc R . .
C27 C 0.7778(3) 0.17950(10) 0.0385(2) 0.0478(7) Uani 1 1 d . . .
H27A H 0.7463 0.1744 -0.0314 0.057 Uiso 1 1 calc R . .
H27B H 0.6848 0.1858 0.0551 0.057 Uiso 1 1 calc R . .
C28 C 0.8627(3) 0.12812(11) 0.0908(2) 0.0541(7) Uani 1 1 d . . .
H28A H 0.9592 0.1239 0.0775 0.065 Uiso 1 1 calc R . .
H28B H 0.8892 0.1331 0.1604 0.065 Uiso 1 1 calc R . .
C29 C 0.7698(4) 0.07809(11) 0.0612(2) 0.0625(8) Uani 1 1 d . . .
H29A H 0.8314 0.0468 0.0918 0.075 Uiso 1 1 calc R . .
H29B H 0.7375 0.0742 -0.0083 0.075 Uiso 1 1 calc R . .
H29C H 0.6794 0.0804 0.0805 0.075 Uiso 1 1 calc R . .
C30 C 0.8378(3) 0.26377(9) -0.14418(18) 0.0370(6) Uani 1 1 d . . .
H30A H 0.8588 0.2886 -0.1893 0.044 Uiso 1 1 calc R . .
H30B H 0.7508 0.2407 -0.1783 0.044 Uiso 1 1 calc R . .
H30C H 0.9280 0.2413 -0.1138 0.044 Uiso 1 1 calc R . .
C31 C 0.4459(2) 0.39651(8) -0.03377(14) 0.0241(4) Uani 1 1 d . . .
C32 C 0.3343(2) 0.43646(9) -0.06608(14) 0.0279(5) Uani 1 1 d . . .
H32 H 0.3649 0.4732 -0.0607 0.034 Uiso 1 1 calc R . .
C33 C 0.1796(3) 0.42411(10) -0.10590(16) 0.0329(5) Uani 1 1 d . . .
H33 H 0.1065 0.4522 -0.1274 0.039 Uiso 1 1 calc R . .
C34 C 0.1322(3) 0.37096(10) -0.11415(16) 0.0350(5) Uani 1 1 d . . .
H34 H 0.0267 0.3624 -0.1412 0.042 Uiso 1 1 calc R . .
C35 C 0.2395(2) 0.33045(10) -0.08287(16) 0.0327(5) Uani 1 1 d . . .
H35 H 0.2075 0.2938 -0.0887 0.039 Uiso 1 1 calc R . .
C36 C 0.3942(2) 0.34295(9) -0.04281(15) 0.0296(5) Uani 1 1 d . . .
H36 H 0.4664 0.3146 -0.0211 0.035 Uiso 1 1 calc R . .
C37 C 0.2897(2) 0.49813(9) 0.61028(16) 0.0279(5) Uani 1 1 d . . .
C38 C 0.2382(2) 0.55315(9) 0.60348(16) 0.0309(5) Uani 1 1 d . . .
C39 C 0.2207(2) 0.57152(9) 0.51289(16) 0.0304(5) Uani 1 1 d . B .
C40 C 0.2646(2) 0.52778(9) 0.46451(15) 0.0278(5) Uani 1 1 d . . .
C41 C 0.2658(2) 0.52410(9) 0.37091(15) 0.0286(5) Uani 1 1 d . . .
H41 H 0.2415 0.5547 0.3302 0.034 Uiso 1 1 calc R . .
C42 C 0.3030(2) 0.47527(9) 0.33811(15) 0.0278(5) Uani 1 1 d . . .
C43 C 0.2869(2) 0.45551(9) 0.24291(15) 0.0292(5) Uani 1 1 d . . .
C44 C 0.3239(2) 0.40155(9) 0.25162(15) 0.0265(5) Uani 1 1 d . . .
C45 C 0.3601(2) 0.38767(9) 0.35170(15) 0.0266(5) Uani 1 1 d . . .
C46 C 0.3761(2) 0.33836(9) 0.39929(15) 0.0274(5) Uani 1 1 d . . .
H46 H 0.3943 0.3063 0.3700 0.033 Uiso 1 1 calc R . .
C47 C 0.3653(2) 0.33648(9) 0.49046(15) 0.0277(5) Uani 1 1 d . . .
C48 C 0.3548(2) 0.29102(9) 0.54847(16) 0.0303(5) Uani 1 1 d . D .
C49 C 0.3395(2) 0.31144(9) 0.63023(16) 0.0301(5) Uani 1 1 d . . .
C50 C 0.3423(2) 0.36984(9) 0.62405(15) 0.0282(5) Uani 1 1 d . . .
C51 C 0.3308(2) 0.40705(9) 0.69197(15) 0.0274(5) Uani 1 1 d . . .
H51 H 0.3373 0.3918 0.7516 0.033 Uiso 1 1 calc R . .
C52 C 0.3116(2) 0.46228(9) 0.68641(15) 0.0293(5) Uani 1 1 d . . .
H52 H 0.3136 0.4789 0.7442 0.035 Uiso 1 1 calc R . .
C53 C 0.2057(3) 0.58344(10) 0.68165(17) 0.0374(5) Uani 1 1 d . . .
H53A H 0.1613 0.6187 0.6577 0.045 Uiso 1 1 calc R . .
H53B H 0.3011 0.5886 0.7353 0.045 Uiso 1 1 calc R . .
H53C H 0.1334 0.5628 0.7029 0.045 Uiso 1 1 calc R . .
C54 C 0.1692(3) 0.62629(9) 0.47153(18) 0.0380(6) Uani 1 1 d D . .
H54A H 0.0788 0.6375 0.4876 0.046 Uiso 1 1 calc R A 1
H54B H 0.1389 0.6247 0.4012 0.046 Uiso 1 1 calc R A 1
C55A C 0.2983(5) 0.66809(16) 0.5109(3) 0.0345(9) Uani 0.771(7) 1 d PD B 1
H55A H 0.3453 0.6633 0.5808 0.041 Uiso 0.771(7) 1 calc PR B 1
H55B H 0.3784 0.6614 0.4824 0.041 Uiso 0.771(7) 1 calc PR B 1
C56A C 0.2419(4) 0.72606(12) 0.4899(2) 0.0391(10) Uani 0.771(7) 1 d PD B 1
H56A H 0.1608 0.7325 0.5177 0.047 Uiso 0.771(7) 1 calc PR B 1
H56B H 0.3275 0.7509 0.5216 0.047 Uiso 0.771(7) 1 calc PR B 1
C57A C 0.1800(6) 0.73902(17) 0.3854(3) 0.0611(13) Uani 0.771(7) 1 d PD B 1
H57A H 0.1485 0.7769 0.3768 0.073 Uiso 0.771(7) 1 calc PR B 1
H57B H 0.0917 0.7159 0.3540 0.073 Uiso 0.771(7) 1 calc PR B 1
H57C H 0.2595 0.7327 0.3572 0.073 Uiso 0.771(7) 1 calc PR B 1
C55B C 0.2889(19) 0.6663(6) 0.4677(11) 0.049(4) Uani 0.229(7) 1 d PD B 2
H55C H 0.3464 0.6774 0.5340 0.059 Uiso 0.229(7) 1 calc PR B 2
H55D H 0.3617 0.6469 0.4439 0.059 Uiso 0.229(7) 1 calc PR B 2
C56B C 0.2418(13) 0.7169(5) 0.4093(11) 0.049(4) Uani 0.229(7) 1 d PD B 2
H56C H 0.1882 0.7066 0.3420 0.059 Uiso 0.229(7) 1 calc PR B 2
H56D H 0.3349 0.7371 0.4121 0.059 Uiso 0.229(7) 1 calc PR B 2
C57B C 0.1365(18) 0.7546(5) 0.4418(12) 0.068(5) Uani 0.229(7) 1 d PD B 2
H57D H 0.1946 0.7703 0.5039 0.081 Uiso 0.229(7) 1 calc PR B 2
H57E H 0.0502 0.7339 0.4472 0.081 Uiso 0.229(7) 1 calc PR B 2
H57F H 0.0982 0.7835 0.3949 0.081 Uiso 0.229(7) 1 calc PR B 2
C58 C 0.2264(3) 0.48833(10) 0.15334(15) 0.0334(5) Uani 1 1 d . . .
H58A H 0.2805 0.4778 0.1092 0.040 Uiso 1 1 calc R . .
H58B H 0.2477 0.5270 0.1692 0.040 Uiso 1 1 calc R . .
C59 C 0.0552(3) 0.48064(11) 0.10364(18) 0.0455(6) Uani 1 1 d . . .
H59A H 0.0343 0.4430 0.0834 0.055 Uiso 1 1 calc R . .
H59B H 0.0195 0.5043 0.0477 0.055 Uiso 1 1 calc R . .
H59C H 0.0014 0.4897 0.1478 0.055 Uiso 1 1 calc R . .
C60 C 0.3211(3) 0.36246(9) 0.17515(15) 0.0314(5) Uani 1 1 d . . .
H60A H 0.4162 0.3408 0.1967 0.038 Uiso 1 1 calc R . .
H60B H 0.3195 0.3827 0.1177 0.038 Uiso 1 1 calc R . .
C61 C 0.1842(3) 0.32442(11) 0.14845(17) 0.0409(6) Uani 1 1 d . . .
H61A H 0.0898 0.3452 0.1209 0.049 Uiso 1 1 calc R . .
H61B H 0.1818 0.3055 0.2056 0.049 Uiso 1 1 calc R . .
H61C H 0.1929 0.2981 0.1017 0.049 Uiso 1 1 calc R . .
C62 C 0.3537(3) 0.23303(10) 0.52032(18) 0.0377(6) Uani 1 1 d D . .
H62A H 0.4181 0.2126 0.5768 0.045 Uiso 1 1 calc R C 1
H62B H 0.4032 0.2305 0.4713 0.045 Uiso 1 1 calc R C 1
C63A C 0.1979(9) 0.2049(3) 0.4813(6) 0.0337(17) Uani 0.589(7) 1 d PD D 1
H63A H 0.1313 0.2181 0.5162 0.040 Uiso 0.589(7) 1 calc PR D 1
H63B H 0.2119 0.1656 0.4925 0.040 Uiso 0.589(7) 1 calc PR D 1
C64A C 0.1196(5) 0.21546(18) 0.3742(4) 0.0453(15) Uani 0.589(7) 1 d PD D 1
H64A H 0.0112 0.2043 0.3555 0.054 Uiso 0.589(7) 1 calc PR D 1
H64B H 0.1217 0.2547 0.3624 0.054 Uiso 0.589(7) 1 calc PR D 1
C65A C 0.1936(10) 0.1858(3) 0.3112(6) 0.0505(18) Uani 0.589(7) 1 d PD D 1
H65A H 0.1847 0.1468 0.3185 0.061 Uiso 0.589(7) 1 calc PR D 1
H65B H 0.3019 0.1957 0.3304 0.061 Uiso 0.589(7) 1 calc PR D 1
H65C H 0.1417 0.1959 0.2444 0.061 Uiso 0.589(7) 1 calc PR D 1
C63B C 0.1844(18) 0.2191(6) 0.4697(14) 0.093(7) Uani 0.411(7) 1 d PD D 2
H63C H 0.1288 0.2203 0.5156 0.112 Uiso 0.411(7) 1 calc PR D 2
H63D H 0.1370 0.2455 0.4183 0.112 Uiso 0.411(7) 1 calc PR D 2
C64B C 0.1760(10) 0.1625(3) 0.4278(6) 0.078(4) Uani 0.411(7) 1 d PD D 2
H64C H 0.2515 0.1389 0.4739 0.094 Uiso 0.411(7) 1 calc PR D 2
H64D H 0.0729 0.1472 0.4161 0.094 Uiso 0.411(7) 1 calc PR D 2
C65B C 0.2083(16) 0.1643(4) 0.3362(7) 0.056(3) Uani 0.411(7) 1 d PD D 2
H65D H 0.1818 0.1295 0.3036 0.067 Uiso 0.411(7) 1 calc PR D 2
H65E H 0.3171 0.1717 0.3497 0.067 Uiso 0.411(7) 1 calc PR D 2
H65F H 0.1471 0.1929 0.2954 0.067 Uiso 0.411(7) 1 calc PR D 2
C66 C 0.3171(3) 0.28113(10) 0.71074(18) 0.0420(6) Uani 1 1 d . . .
H66A H 0.3356 0.2427 0.7042 0.050 Uiso 1 1 calc R . .
H66B H 0.2121 0.2863 0.7096 0.050 Uiso 1 1 calc R . .
H66C H 0.3889 0.2945 0.7713 0.050 Uiso 1 1 calc R . .
C67 C 0.5825(2) 0.44848(9) 0.55961(14) 0.0281(5) Uani 1 1 d . . .
C68 C 0.6437(3) 0.50091(10) 0.56951(15) 0.0319(5) Uani 1 1 d . . .
H68 H 0.5770 0.5308 0.5478 0.038 Uiso 1 1 calc R . .
C69 C 0.7998(3) 0.50976(11) 0.61037(16) 0.0380(6) Uani 1 1 d . . .
H69 H 0.8381 0.5456 0.6173 0.046 Uiso 1 1 calc R . .
C70 C 0.8991(3) 0.46755(11) 0.64081(17) 0.0386(6) Uani 1 1 d . . .
H70 H 1.0059 0.4742 0.6678 0.046 Uiso 1 1 calc R . .
C71 C 0.8444(3) 0.41511(10) 0.63237(16) 0.0347(5) Uani 1 1 d . . .
H71 H 0.9130 0.3857 0.6538 0.042 Uiso 1 1 calc R . .
C72 C 0.6874(2) 0.40596(10) 0.59216(15) 0.0318(5) Uani 1 1 d . . .
H72 H 0.6503 0.3700 0.5866 0.038 Uiso 1 1 calc R . .
B1 B 0.6248(3) 0.41111(10) 0.01680(17) 0.0236(5) Uani 1 1 d . . .
B2 B 0.5695(4) 0.22363(11) 0.2339(2) 0.0416(7) Uani 1 1 d . . .
B3 B 0.4017(3) 0.43718(11) 0.50912(17) 0.0267(5) Uani 1 1 d . . .
B4 B 0.4242(3) 0.63035(11) 0.2583(2) 0.0376(6) Uani 1 1 d . . .

loop_
_atom_site_aniso_label
_atom_site_aniso_U_11
_atom_site_aniso_U_22
_atom_site_aniso_U_33
_atom_site_aniso_U_23
_atom_site_aniso_U_13
_atom_site_aniso_U_12
F1 0.0529(9) 0.0436(9) 0.0699(11) 0.0155(8) 0.0259(8) 0.0014(7)
F2 0.0699(11) 0.0340(8) 0.0772(12) -0.0010(8) 0.0339(9) -0.0119(8)
F3 0.0815(12) 0.0497(10) 0.0610(11) -0.0103(8) 0.0282(10) 0.0193(9)
F4 0.0657(10) 0.0488(9) 0.0496(10) 0.0034(8) 0.0188(8) -0.0011(8)
F5 0.0393(8) 0.0478(9) 0.0664(10) 0.0112(8) 0.0158(7) 0.0033(7)
F6 0.0572(10) 0.0340(8) 0.0707(11) 0.0021(8) 0.0157(9) -0.0043(7)
F7 0.0592(10) 0.0536(10) 0.0538(10) 0.0068(8) 0.0006(8) 0.0073(8)
F8 0.0645(11) 0.0662(12) 0.0741(12) -0.0284(9) 0.0249(9) 0.0091(9)
N1 0.0241(9) 0.0224(9) 0.0260(9) -0.0021(7) 0.0107(7) -0.0010(7)
N2 0.0231(9) 0.0216(9) 0.0267(9) -0.0006(7) 0.0084(7) 0.0003(7)
N3 0.0251(9) 0.0243(9) 0.0269(9) -0.0024(7) 0.0114(7) -0.0001(7)
N4 0.0255(9) 0.0274(9) 0.0238(9) -0.0010(7) 0.0083(8) -0.0022(7)
N5 0.0257(9) 0.0285(10) 0.0249(9) -0.0007(8) 0.0084(8) -0.0013(7)
N6 0.0256(9) 0.0300(10) 0.0231(9) -0.0005(7) 0.0089(7) 0.0012(7)
C1 0.0212(10) 0.0247(11) 0.0272(11) -0.0012(9) 0.0102(9) 0.0013(8)
C2 0.0317(11) 0.0238(11) 0.0321(12) 0.0015(9) 0.0141(10) 0.0005(9)
C3 0.0283(11) 0.0257(11) 0.0332(12) -0.0014(9) 0.0141(9) -0.0002(9)
C4 0.0229(10) 0.0202(11) 0.0321(11) -0.0027(9) 0.0107(9) 0.0006(8)
C5 0.0258(10) 0.0233(11) 0.0278(11) -0.0054(9) 0.0098(9) -0.0022(8)
C6 0.0202(10) 0.0272(11) 0.0291(11) -0.0046(9) 0.0105(9) -0.0017(8)
C7 0.0246(10) 0.0304(12) 0.0258(11) -0.0036(9) 0.0097(9) -0.0054(9)
C8 0.0208(10) 0.0320(12) 0.0261(10) 0.0014(9) 0.0084(8) -0.0018(9)
C9 0.0231(10) 0.0296(12) 0.0273(11) 0.0019(9) 0.0080(9) -0.0038(9)
C10 0.0262(11) 0.0230(11) 0.0322(12) 0.0024(9) 0.0092(9) -0.0012(8)
C11 0.0246(10) 0.0239(11) 0.0324(12) -0.0011(9) 0.0088(9) -0.0022(8)
C12 0.0277(11) 0.0231(11) 0.0400(13) -0.0027(9) 0.0138(10) -0.0028(9)
C13 0.0267(11) 0.0200(10) 0.0395(13) -0.0067(9) 0.0154(10) -0.0013(8)
C14 0.0244(10) 0.0246(11) 0.0324(11) -0.0064(9) 0.0126(9) -0.0053(8)
C15 0.0274(10) 0.0263(11) 0.0274(11) -0.0056(9) 0.0103(9) -0.0013(9)
C16 0.0248(10) 0.0284(11) 0.0267(11) -0.0003(9) 0.0103(9) -0.0005(9)
C17 0.0526(15) 0.0256(12) 0.0414(14) 0.0021(10) 0.0298(12) 0.0067(10)
C18 0.0499(14) 0.0239(12) 0.0432(14) 0.0004(10) 0.0258(12) 0.0042(10)
C19 0.074(2) 0.0277(14) 0.111(3) -0.0188(16) 0.065(2) -0.0132(14)
C20 0.0361(16) 0.0269(16) 0.182(5) -0.016(2) 0.009(2) -0.0033(13)
C21 0.080(2) 0.058(2) 0.078(3) 0.0102(19) -0.023(2) -0.0245(19)
C22 0.0350(12) 0.0345(13) 0.0270(11) -0.0074(10) 0.0134(10) -0.0041(10)
C23 0.0475(15) 0.0469(15) 0.0393(14) -0.0156(12) 0.0176(12) -0.0146(12)
C24 0.0359(12) 0.0371(13) 0.0269(11) 0.0019(10) 0.0072(10) 0.0014(10)
C25 0.0403(14) 0.0573(18) 0.0410(15) 0.0105(13) 0.0047(12) 0.0072(13)
C26 0.0442(13) 0.0249(12) 0.0492(14) 0.0020(11) 0.0242(12) 0.0052(10)
C27 0.0704(19) 0.0303(13) 0.0472(16) -0.0032(12) 0.0259(14) -0.0063(13)
C28 0.0611(19) 0.0434(16) 0.0619(19) 0.0081(14) 0.0263(15) -0.0041(14)
C29 0.076(2) 0.0386(16) 0.071(2) 0.0016(14) 0.0229(17) -0.0034(14)
C30 0.0474(14) 0.0245(12) 0.0479(15) -0.0058(10) 0.0276(12) -0.0020(10)
C31 0.0261(10) 0.0271(11) 0.0216(10) -0.0019(8) 0.0112(8) 0.0006(8)
C32 0.0280(11) 0.0294(11) 0.0274(11) -0.0009(9) 0.0108(9) -0.0013(9)
C33 0.0273(11) 0.0397(13) 0.0316(12) -0.0008(10) 0.0100(10) 0.0031(9)
C34 0.0264(11) 0.0457(14) 0.0332(12) -0.0069(11) 0.0102(10) -0.0090(10)
C35 0.0312(11) 0.0374(13) 0.0326(12) -0.0046(10) 0.0148(10) -0.0094(10)
C36 0.0306(11) 0.0286(12) 0.0302(11) -0.0037(9) 0.0114(9) -0.0036(9)
C37 0.0247(10) 0.0300(12) 0.0305(12) -0.0026(9) 0.0112(9) -0.0032(9)
C38 0.0324(12) 0.0309(12) 0.0313(12) -0.0049(10) 0.0135(10) -0.0060(9)
C39 0.0277(11) 0.0297(12) 0.0343(12) -0.0028(10) 0.0113(10) -0.0028(9)
C40 0.0244(10) 0.0275(11) 0.0322(12) 0.0011(9) 0.0106(9) -0.0003(8)
C41 0.0267(11) 0.0315(12) 0.0253(11) 0.0016(9) 0.0059(9) -0.0019(9)
C42 0.0230(10) 0.0333(13) 0.0265(11) 0.0008(9) 0.0075(9) -0.0027(9)
C43 0.0262(11) 0.0362(12) 0.0263(11) -0.0004(9) 0.0102(9) -0.0036(9)
C44 0.0226(10) 0.0345(12) 0.0239(10) -0.0022(9) 0.0099(9) -0.0030(9)
C45 0.0215(10) 0.0299(12) 0.0290(11) -0.0066(9) 0.0092(9) -0.0020(9)
C46 0.0254(10) 0.0299(12) 0.0278(11) -0.0023(9) 0.0105(9) 0.0000(9)
C47 0.0211(10) 0.0324(12) 0.0285(11) -0.0022(9) 0.0069(9) 0.0009(9)
C48 0.0268(11) 0.0329(12) 0.0309(12) 0.0006(10) 0.0096(9) 0.0024(9)
C49 0.0306(11) 0.0325(12) 0.0297(12) 0.0028(9) 0.0137(10) 0.0036(9)
C50 0.0220(10) 0.0356(12) 0.0271(11) 0.0011(9) 0.0084(9) 0.0015(9)
C51 0.0260(11) 0.0325(12) 0.0242(11) -0.0009(9) 0.0093(9) 0.0020(9)
C52 0.0237(10) 0.0385(13) 0.0263(11) -0.0032(10) 0.0095(9) -0.0021(9)
C53 0.0441(14) 0.0312(12) 0.0413(14) -0.0068(11) 0.0201(11) -0.0028(11)
C54 0.0371(13) 0.0315(13) 0.0449(14) 0.0014(11) 0.0135(11) 0.0005(10)
C55A 0.0391(19) 0.0278(17) 0.035(2) 0.0059(19) 0.011(2) -0.0046(13)
C56A 0.0441(19) 0.0287(17) 0.044(2) -0.0027(15) 0.0145(16) -0.0031(14)
C57A 0.081(3) 0.038(2) 0.050(3) 0.002(2) 0.004(2) 0.009(2)
C55B 0.082(10) 0.038(7) 0.026(8) 0.016(7) 0.017(8) -0.007(6)
C56B 0.027(6) 0.041(8) 0.087(12) 0.025(7) 0.029(7) 0.010(5)
C57B 0.102(13) 0.033(7) 0.082(12) -0.009(7) 0.050(10) 0.005(7)
C58 0.0353(12) 0.0368(13) 0.0259(11) 0.0004(10) 0.0077(10) -0.0029(10)
C59 0.0402(14) 0.0501(16) 0.0379(14) 0.0078(12) 0.0025(11) 0.0098(12)
C60 0.0318(12) 0.0367(13) 0.0264(11) -0.0029(10) 0.0110(9) -0.0046(10)
C61 0.0452(14) 0.0444(15) 0.0358(13) -0.0098(11) 0.0174(12) -0.0131(11)
C62 0.0448(14) 0.0349(13) 0.0382(13) -0.0045(10) 0.0203(11) 0.0006(11)
C63A 0.038(3) 0.024(3) 0.046(4) 0.004(3) 0.023(3) -0.006(2)
C64A 0.035(2) 0.026(2) 0.073(4) -0.009(2) 0.016(2) -0.0012(17)
C65A 0.059(4) 0.035(4) 0.047(4) -0.004(3) 0.005(3) 0.007(3)
C63B 0.104(12) 0.070(11) 0.126(17) -0.064(10) 0.067(11) -0.031(8)
C64B 0.101(7) 0.061(5) 0.101(7) -0.062(5) 0.071(6) -0.053(5)
C65B 0.074(7) 0.045(6) 0.050(6) -0.022(5) 0.022(6) -0.015(6)
C66 0.0600(17) 0.0383(15) 0.0334(13) 0.0058(11) 0.0233(12) 0.0049(12)
C67 0.0284(11) 0.0371(13) 0.0206(10) -0.0026(9) 0.0106(9) -0.0006(9)
C68 0.0343(12) 0.0366(13) 0.0273(12) -0.0020(10) 0.0137(10) -0.0014(10)
C69 0.0348(12) 0.0467(15) 0.0347(13) -0.0117(11) 0.0148(11) -0.0125(11)
C70 0.0242(11) 0.0572(16) 0.0332(13) -0.0068(12) 0.0083(10) -0.0079(11)
C71 0.0266(11) 0.0481(14) 0.0298(12) -0.0040(10) 0.0101(9) 0.0034(10)
C72 0.0322(12) 0.0369(13) 0.0272(11) -0.0033(10) 0.0113(10) 0.0006(10)
B1 0.0253(12) 0.0199(11) 0.0268(12) -0.0016(9) 0.0104(10) 0.0005(9)
B2 0.0528(18) 0.0271(15) 0.0504(18) -0.0030(13) 0.0249(15) -0.0013(13)
B3 0.0258(12) 0.0314(13) 0.0238(12) -0.0009(10) 0.0097(10) -0.0005(10)
B4 0.0376(15) 0.0279(14) 0.0448(16) -0.0028(12) 0.0107(13) 0.0049(11)

loop_
_atom_type_symbol
_atom_type_description
_atom_type_scat_dispersion_real
_atom_type_scat_dispersion_imag
_atom_type_scat_source
C C 0.0033 0.0016 'International Tables Vol C Tables 4.2.6.8 and 6.1.1.4'
H H 0.0000 0.0000 'International Tables Vol C Tables 4.2.6.8 and 6.1.1.4'
B B 0.0013 0.0007 'International Tables Vol C Tables 4.2.6.8 and 6.1.1.4'
F F 0.0171 0.0103 'International Tables Vol C Tables 4.2.6.8 and 6.1.1.4'
N N 0.0061 0.0033 'International Tables Vol C Tables 4.2.6.8 and 6.1.1.4'

loop_
_geom_angle_atom_site_label_1
_geom_angle_atom_site_label_2
_geom_angle_atom_site_label_3
_geom_angle
C1 N1 C4 108.41(17)
C1 N1 B1 127.71(17)
C4 N1 B1 121.42(15)
C9 N2 C6 109.43(17)
C9 N2 B1 125.67(18)
C6 N2 B1 124.69(17)
C14 N3 C11 108.81(17)
C14 N3 B1 126.53(18)
C11 N3 B1 121.03(16)
C37 N4 C40 108.38(18)
C37 N4 B3 126.07(18)
C40 N4 B3 122.23(17)
C45 N5 C42 110.10(17)
C45 N5 B3 124.24(18)
C42 N5 B3 125.57(18)
C50 N6 C47 108.87(18)
C50 N6 B3 127.25(18)
C47 N6 B3 121.03(16)
N1 C1 C16 123.94(19)
N1 C1 C2 108.57(18)
C16 C1 C2 127.5(2)
C3 C2 C1 107.76(19)
C3 C2 C17 127.9(2)
C1 C2 C17 124.4(2)
C2 C3 C4 106.54(18)
C2 C3 C18 127.2(2)
C4 C3 C18 126.21(19)
N1 C4 C5 120.87(18)
N1 C4 C3 108.71(17)
C5 C4 C3 130.39(19)
C6 C5 C4 119.69(19)
C6 C5 H5 120.2
C4 C5 H5 120.2
N2 C6 C5 118.36(18)
N2 C6 C7 107.74(18)
C5 C6 C7 133.28(19)
C8 C7 C6 107.44(18)
C8 C7 C22 128.5(2)
C6 C7 C22 123.9(2)
C7 C8 C9 106.54(19)
C7 C8 C24 128.6(2)
C9 C8 C24 124.8(2)
N2 C9 C10 118.31(18)
N2 C9 C8 108.72(18)
C10 C9 C8 132.6(2)
C11 C10 C9 119.79(19)
C11 C10 H10 120.1
C9 C10 H10 120.1
N3 C11 C10 121.10(19)
N3 C11 C12 108.44(18)
C10 C11 C12 130.4(2)
C13 C12 C11 107.33(19)
C13 C12 C26 127.2(2)
C11 C12 C26 125.4(2)
C12 C13 C14 107.61(18)
C12 C13 C30 127.3(2)
C14 C13 C30 125.0(2)
N3 C14 C15 123.64(19)
N3 C14 C13 107.77(19)
C15 C14 C13 128.5(2)
C16 C15 C14 131.1(2)
C16 C15 H15 114.4
C14 C15 H15 114.4
C15 C16 C1 131.2(2)
C15 C16 H16 114.4
C1 C16 H16 114.4
C2 C17 H17A 109.5
C2 C17 H17B 109.5
H17A C17 H17B 109.5
C2 C17 H17C 109.5
H17A C17 H17C 109.5
H17B C17 H17C 109.5
C3 C18 C19 113.9(2)
C3 C18 H18A 108.8
C19 C18 H18A 108.8
C3 C18 H18B 108.8
C19 C18 H18B 108.8
H18A C18 H18B 107.7
C20 C19 C18 114.1(3)
C20 C19 H19A 108.7
C18 C19 H19A 108.7
C20 C19 H19B 108.7
C18 C19 H19B 108.7
H19A C19 H19B 107.6
C19 C20 C21 112.9(3)
C19 C20 H20A 109.0
C21 C20 H20A 109.0
C19 C20 H20B 109.0
C21 C20 H20B 109.0
H20A C20 H20B 107.8
C20 C21 H21A 109.5
C20 C21 H21B 109.5
H21A C21 H21B 109.5
C20 C21 H21C 109.5
H21A C21 H21C 109.5
H21B C21 H21C 109.5
C7 C22 C23 113.08(18)
C7 C22 H22A 109.0
C23 C22 H22A 109.0
C7 C22 H22B 109.0
C23 C22 H22B 109.0
H22A C22 H22B 107.8
C22 C23 H23A 109.5
C22 C23 H23B 109.5
H23A C23 H23B 109.5
C22 C23 H23C 109.5
H23A C23 H23C 109.5
H23B C23 H23C 109.5
C8 C24 C25 112.97(19)
C8 C24 H24A 109.0
C25 C24 H24A 109.0
C8 C24 H24B 109.0
C25 C24 H24B 109.0
H24A C24 H24B 107.8
C24 C25 H25A 109.5
C24 C25 H25B 109.5
H25A C25 H25B 109.5
C24 C25 H25C 109.5
H25A C25 H25C 109.5
H25B C25 H25C 109.5
C12 C26 C27 115.0(2)
C12 C26 H26A 108.5
C27 C26 H26A 108.5
C12 C26 H26B 108.5
C27 C26 H26B 108.5
H26A C26 H26B 107.5
C26 C27 C28 108.9(2)
C26 C27 H27A 109.9
C28 C27 H27A 109.9
C26 C27 H27B 109.9
C28 C27 H27B 109.9
H27A C27 H27B 108.3
C29 C28 C27 112.8(2)
C29 C28 H28A 109.0
C27 C28 H28A 109.0
C29 C28 H28B 109.0
C27 C28 H28B 109.0
H28A C28 H28B 107.8
C28 C29 H29A 109.5
C28 C29 H29B 109.5
H29A C29 H29B 109.5
C28 C29 H29C 109.5
H29A C29 H29C 109.5
H29B C29 H29C 109.5
C13 C30 H30A 109.5
C13 C30 H30B 109.5
H30A C30 H30B 109.5
C13 C30 H30C 109.5
H30A C30 H30C 109.5
H30B C30 H30C 109.5
C32 C31 C36 116.62(19)
C32 C31 B1 121.88(18)
C36 C31 B1 121.42(19)
C33 C32 C31 122.0(2)
C33 C32 H32 119.0
C31 C32 H32 119.0
C34 C33 C32 120.0(2)
C34 C33 H33 120.0
C32 C33 H33 120.0
C35 C34 C33 119.5(2)
C35 C34 H34 120.3
C33 C34 H34 120.3
C34 C35 C36 120.4(2)
C34 C35 H35 119.8
C36 C35 H35 119.8
C35 C36 C31 121.5(2)
C35 C36 H36 119.3
C31 C36 H36 119.3
N4 C37 C52 123.8(2)
N4 C37 C38 108.35(19)
C52 C37 C38 127.7(2)
C39 C38 C37 107.85(19)
C39 C38 C53 127.4(2)
C37 C38 C53 124.8(2)
C38 C39 C40 106.5(2)
C38 C39 C54 127.9(2)
C40 C39 C54 125.6(2)
N4 C40 C41 120.57(19)
N4 C40 C39 108.92(18)
C41 C40 C39 130.5(2)
C42 C41 C40 119.6(2)
C42 C41 H41 120.2
C40 C41 H41 120.2
N5 C42 C41 119.44(18)
N5 C42 C43 107.61(19)
C41 C42 C43 132.7(2)
C44 C43 C42 107.15(19)
C44 C43 C58 128.1(2)
C42 C43 C58 124.5(2)
C43 C44 C45 106.82(18)
C43 C44 C60 128.4(2)
C45 C44 C60 124.68(19)
N5 C45 C46 118.48(18)
N5 C45 C44 108.14(18)
C46 C45 C44 132.53(19)
C45 C46 C47 119.5(2)
C45 C46 H46 120.2
C47 C46 H46 120.2
N6 C47 C46 120.9(2)
N6 C47 C48 108.37(17)
C46 C47 C48 130.6(2)
C49 C48 C47 107.07(19)
C49 C48 C62 127.7(2)
C47 C48 C62 125.2(2)
C48 C49 C50 107.6(2)
C48 C49 C66 128.0(2)
C50 C49 C66 124.4(2)
N6 C50 C51 124.8(2)
N6 C50 C49 108.07(19)
C51 C50 C49 127.1(2)
C52 C51 C50 130.6(2)
C52 C51 H51 114.7
C50 C51 H51 114.7
C51 C52 C37 131.2(2)
C51 C52 H52 114.4
C37 C52 H52 114.4
C38 C53 H53A 109.5
C38 C53 H53B 109.5
H53A C53 H53B 109.5
C38 C53 H53C 109.5
H53A C53 H53C 109.5
H53B C53 H53C 109.5
C39 C54 C55B 118.4(7)
C39 C54 C55A 110.7(2)
C55B C54 C55A 23.5(5)
C39 C54 H54A 109.5
C55B C54 H54A 121.6
C55A C54 H54A 109.5
C39 C54 H54B 109.5
C55B C54 H54B 86.2
C55A C54 H54B 109.5
H54A C54 H54B 108.1
C56A C55A C54 112.7(3)
C56A C55A H55A 109.1
C54 C55A H55A 109.1
C56A C55A H55B 109.1
C54 C55A H55B 109.1
H55A C55A H55B 107.8
C57A C56A C55A 113.4(3)
C57A C56A H56A 108.9
C55A C56A H56A 108.9
C57A C56A H56B 108.9
C55A C56A H56B 108.9
H56A C56A H56B 107.7
C56B C55B C54 119.8(12)
C56B C55B H55C 107.4
C54 C55B H55C 107.4
C56B C55B H55D 107.4
C54 C55B H55D 107.4
H55C C55B H55D 106.9
C55B C56B C57B 114.4(13)
C55B C56B H56C 108.7
C57B C56B H56C 108.7
C55B C56B H56D 108.7
C57B C56B H56D 108.7
H56C C56B H56D 107.6
C56B C57B H57D 109.5
C56B C57B H57E 109.5
H57D C57B H57E 109.5
C56B C57B H57F 109.5
H57D C57B H57F 109.5
H57E C57B H57F 109.5
C43 C58 C59 112.20(19)
C43 C58 H58A 109.2
C59 C58 H58A 109.2
C43 C58 H58B 109.2
C59 C58 H58B 109.2
H58A C58 H58B 107.9
C58 C59 H59A 109.5
C58 C59 H59B 109.5
H59A C59 H59B 109.5
C58 C59 H59C 109.5
H59A C59 H59C 109.5
H59B C59 H59C 109.5
C44 C60 C61 113.38(18)
C44 C60 H60A 108.9
C61 C60 H60A 108.9
C44 C60 H60B 108.9
C61 C60 H60B 108.9
H60A C60 H60B 107.7
C60 C61 H61A 109.5
C60 C61 H61B 109.5
H61A C61 H61B 109.5
C60 C61 H61C 109.5
H61A C61 H61C 109.5
H61B C61 H61C 109.5
C48 C62 C63A 117.2(4)
C48 C62 C63B 105.1(6)
C63A C62 C63B 14.8(8)
C48 C62 H62A 108.0
C63A C62 H62A 108.0
C63B C62 H62A 121.6
C48 C62 H62B 108.0
C63A C62 H62B 108.0
C63B C62 H62B 106.3
H62A C62 H62B 107.2
C62 C63A C64A 111.6(5)
C62 C63A H63A 109.3
C64A C63A H63A 109.3
C62 C63A H63B 109.3
C64A C63A H63B 109.3
H63A C63A H63B 108.0
C65A C64A C63A 113.9(5)
C65A C64A H64A 108.8
C63A C64A H64A 108.8
C65A C64A H64B 108.8
C63A C64A H64B 108.8
H64A C64A H64B 107.7
C64B C63B C62 107.9(11)
C64B C63B H63C 110.1
C62 C63B H63C 110.1
C64B C63B H63D 110.1
C62 C63B H63D 110.1
H63C C63B H63D 108.4
C65B C64B C63B 110.4(10)
C65B C64B H64C 109.6
C63B C64B H64C 109.6
C65B C64B H64D 109.6
C63B C64B H64D 109.6
H64C C64B H64D 108.1
C64B C65B H65D 109.5
C64B C65B H65E 109.5
H65D C65B H65E 109.5
C64B C65B H65F 109.5
H65D C65B H65F 109.5
H65E C65B H65F 109.5
C49 C66 H66A 109.5
C49 C66 H66B 109.5
H66A C66 H66B 109.5
C49 C66 H66C 109.5
H66A C66 H66C 109.5
H66B C66 H66C 109.5
C72 C67 C68 116.6(2)
C72 C67 B3 121.4(2)
C68 C67 B3 122.0(2)
C69 C68 C67 121.2(2)
C69 C68 H68 119.4
C67 C68 H68 119.4
C70 C69 C68 120.8(2)
C70 C69 H69 119.6
C68 C69 H69 119.6
C69 C70 C71 120.1(2)
C69 C70 H70 119.9
C71 C70 H70 119.9
C70 C71 C72 119.3(2)
C70 C71 H71 120.3
C72 C71 H71 120.3
C71 C72 C67 121.9(2)
C71 C72 H72 119.1
C67 C72 H72 119.1
N2 B1 N1 103.46(17)
N2 B1 N3 104.07(17)
N1 B1 N3 112.44(16)
N2 B1 C31 113.62(17)
N1 B1 C31 111.60(17)
N3 B1 C31 111.23(17)
F3 B2 F2 110.7(2)
F3 B2 F4 110.2(2)
F2 B2 F4 110.0(2)
F3 B2 F1 108.3(2)
F2 B2 F1 108.3(2)
F4 B2 F1 109.2(2)
N6 B3 N5 103.66(18)
N6 B3 N4 112.28(16)
N5 B3 N4 103.44(17)
N6 B3 C67 112.18(18)
N5 B3 C67 113.05(17)
N4 B3 C67 111.67(18)
F6 B4 F5 109.2(2)
F6 B4 F7 110.5(2)
F5 B4 F7 109.9(2)
F6 B4 F8 109.6(2)
F5 B4 F8 108.5(2)
F7 B4 F8 109.2(2)

loop_
_geom_bond_atom_site_label_1
_geom_bond_atom_site_label_2
_geom_bond_distance
F1 B2 1.411(3)
F2 B2 1.378(3)
F3 B2 1.376(3)
F4 B2 1.394(3)
F5 B4 1.380(3)
F6 B4 1.375(3)
F7 B4 1.386(3)
F8 B4 1.394(3)
N1 C1 1.373(3)
N1 C4 1.377(3)
N1 B1 1.529(3)
N2 C9 1.357(3)
N2 C6 1.368(3)
N2 B1 1.523(3)
N3 C14 1.371(3)
N3 C11 1.382(3)
N3 B1 1.529(3)
N4 C37 1.370(3)
N4 C40 1.381(3)
N4 B3 1.538(3)
N5 C45 1.358(3)
N5 C42 1.361(3)
N5 B3 1.536(3)
N6 C50 1.368(3)
N6 C47 1.380(3)
N6 B3 1.517(3)
C1 C16 1.405(3)
C1 C2 1.435(3)
C2 C3 1.382(3)
C2 C17 1.492(3)
C3 C4 1.445(3)
C3 C18 1.505(3)
C4 C5 1.394(3)
C5 C6 1.395(3)
C5 H5 0.9500
C6 C7 1.450(3)
C7 C8 1.377(3)
C7 C22 1.499(3)
C8 C9 1.448(3)
C8 C24 1.492(3)
C9 C10 1.402(3)
C10 C11 1.395(3)
C10 H10 0.9500
C11 C12 1.433(3)
C12 C13 1.372(3)
C12 C26 1.496(3)
C13 C14 1.450(3)
C13 C30 1.498(3)
C14 C15 1.398(3)
C15 C16 1.388(3)
C15 H15 0.9500
C16 H16 0.9500
C17 H17A 0.9800
C17 H17B 0.9800
C17 H17C 0.9800
C18 C19 1.507(4)
C18 H18A 0.9900
C18 H18B 0.9900
C19 C20 1.507(5)
C19 H19A 0.9900
C19 H19B 0.9900
C20 C21 1.530(6)
C20 H20A 0.9900
C20 H20B 0.9900
C21 H21A 0.9800
C21 H21B 0.9800
C21 H21C 0.9800
C22 C23 1.519(3)
C22 H22A 0.9900
C22 H22B 0.9900
C23 H23A 0.9800
C23 H23B 0.9800
C23 H23C 0.9800
C24 C25 1.523(3)
C24 H24A 0.9900
C24 H24B 0.9900
C25 H25A 0.9800
C25 H25B 0.9800
C25 H25C 0.9800
C26 C27 1.515(3)
C26 H26A 0.9900
C26 H26B 0.9900
C27 C28 1.560(4)
C27 H27A 0.9900
C27 H27B 0.9900
C28 C29 1.490(4)
C28 H28A 0.9900
C28 H28B 0.9900
C29 H29A 0.9800
C29 H29B 0.9800
C29 H29C 0.9800
C30 H30A 0.9800
C30 H30B 0.9800
C30 H30C 0.9800
C31 C32 1.397(3)
C31 C36 1.403(3)
C31 B1 1.617(3)
C32 C33 1.391(3)
C32 H32 0.9500
C33 C34 1.382(3)
C33 H33 0.9500
C34 C35 1.380(3)
C34 H34 0.9500
C35 C36 1.393(3)
C35 H35 0.9500
C36 H36 0.9500
C37 C52 1.401(3)
C37 C38 1.438(3)
C38 C39 1.382(3)
C38 C53 1.502(3)
C39 C40 1.437(3)
C39 C54 1.501(3)
C40 C41 1.404(3)
C41 C42 1.393(3)
C41 H41 0.9500
C42 C43 1.461(3)
C43 C44 1.377(3)
C43 C58 1.501(3)
C44 C45 1.455(3)
C44 C60 1.491(3)
C45 C46 1.396(3)
C46 C47 1.399(3)
C46 H46 0.9500
C47 C48 1.445(3)
C48 C49 1.373(3)
C48 C62 1.497(3)
C49 C50 1.452(3)
C49 C66 1.491(3)
C50 C51 1.401(3)
C51 C52 1.380(3)
C51 H51 0.9500
C52 H52 0.9500
C53 H53A 0.9800
C53 H53B 0.9800
C53 H53C 0.9800
C54 C55B 1.508(13)
C54 C55A 1.543(5)
C54 H54A 0.9900
C54 H54B 0.9900
C55A C56A 1.526(5)
C55A H55A 0.9900
C55A H55B 0.9900
C56A C57A 1.501(5)
C56A H56A 0.9900
C56A H56B 0.9900
C57A H57A 0.9800
C57A H57B 0.9800
C57A H57C 0.9800
C55B C56B 1.503(15)
C55B H55C 0.9900
C55B H55D 0.9900
C56B C57B 1.547(14)
C56B H56C 0.9900
C56B H56D 0.9900
C57B H57D 0.9800
C57B H57E 0.9800
C57B H57F 0.9800
C58 C59 1.523(3)
C58 H58A 0.9900
C58 H58B 0.9900
C59 H59A 0.9800
C59 H59B 0.9800
C59 H59C 0.9800
C60 C61 1.525(3)
C60 H60A 0.9900
C60 H60B 0.9900
C61 H61A 0.9800
C61 H61B 0.9800
C61 H61C 0.9800
C62 C63A 1.534(8)
C62 C63B 1.536(15)
C62 H62A 0.9900
C62 H62B 0.9900
C63A C64A 1.536(10)
C63A H63A 0.9900
C63A H63B 0.9900
C64A C65A 1.530(8)
C64A H64A 0.9900
C64A H64B 0.9900
C65A H65A 0.9800
C65A H65B 0.9800
C65A H65C 0.9800
C63B C64B 1.528(15)
C63B H63C 0.9900
C63B H63D 0.9900
C64B C65B 1.496(11)
C64B H64C 0.9900
C64B H64D 0.9900
C65B H65D 0.9800
C65B H65E 0.9800
C65B H65F 0.9800
C66 H66A 0.9800
C66 H66B 0.9800
C66 H66C 0.9800
C67 C72 1.406(3)
C67 C68 1.407(3)
C67 B3 1.616(3)
C68 C69 1.387(3)
C68 H68 0.9500
C69 C70 1.367(4)
C69 H69 0.9500
C70 C71 1.387(4)
C70 H70 0.9500
C71 C72 1.395(3)
C71 H71 0.9500
C72 H72 0.9500

loop_
_geom_torsion_atom_site_label_1
_geom_torsion_atom_site_label_2
_geom_torsion_atom_site_label_3
_geom_torsion_atom_site_label_4
_geom_torsion
C4 N1 C1 C16 -179.94(19)
B1 N1 C1 C16 -17.8(3)
C4 N1 C1 C2 0.5(2)
B1 N1 C1 C2 162.60(19)
N1 C1 C2 C3 -0.8(2)
C16 C1 C2 C3 179.6(2)
N1 C1 C2 C17 177.7(2)
C16 C1 C2 C17 -1.8(4)
C1 C2 C3 C4 0.8(2)
C17 C2 C3 C4 -177.7(2)
C1 C2 C3 C18 179.2(2)
C17 C2 C3 C18 0.7(4)
C1 N1 C4 C5 -178.24(18)
B1 N1 C4 C5 18.3(3)
C1 N1 C4 C3 0.0(2)
B1 N1 C4 C3 -163.45(18)
C2 C3 C4 N1 -0.5(2)
C18 C3 C4 N1 -178.9(2)
C2 C3 C4 C5 177.5(2)
C18 C3 C4 C5 -0.9(4)
N1 C4 C5 C6 6.9(3)
C3 C4 C5 C6 -171.0(2)
C9 N2 C6 C5 168.57(18)
B1 N2 C6 C5 -16.4(3)
C9 N2 C6 C7 -3.6(2)
B1 N2 C6 C7 171.37(17)
C4 C5 C6 N2 -8.0(3)
C4 C5 C6 C7 161.7(2)
N2 C6 C7 C8 2.4(2)
C5 C6 C7 C8 -168.1(2)
N2 C6 C7 C22 178.38(18)
C5 C6 C7 C22 7.8(3)
C6 C7 C8 C9 -0.4(2)
C22 C7 C8 C9 -176.07(19)
C6 C7 C8 C24 175.8(2)
C22 C7 C8 C24 0.0(4)
C6 N2 C9 C10 -170.18(17)
B1 N2 C9 C10 14.9(3)
C6 N2 C9 C8 3.4(2)
B1 N2 C9 C8 -171.50(17)
C7 C8 C9 N2 -1.8(2)
C24 C8 C9 N2 -178.14(19)
C7 C8 C9 C10 170.5(2)
C24 C8 C9 C10 -5.8(4)
N2 C9 C10 C11 5.7(3)
C8 C9 C10 C11 -166.0(2)
C14 N3 C11 C10 179.53(18)
B1 N3 C11 C10 -20.6(3)
C14 N3 C11 C12 1.1(2)
B1 N3 C11 C12 160.94(18)
C9 C10 C11 N3 -2.5(3)
C9 C10 C11 C12 175.5(2)
N3 C11 C12 C13 -1.9(2)
C10 C11 C12 C13 179.9(2)
N3 C11 C12 C26 176.2(2)
C10 C11 C12 C26 -2.0(4)
C11 C12 C13 C14 1.9(2)
C26 C12 C13 C14 -176.2(2)
C11 C12 C13 C30 179.1(2)
C26 C12 C13 C30 1.0(4)
C11 N3 C14 C15 -175.85(19)
B1 N3 C14 C15 25.7(3)
C11 N3 C14 C13 0.1(2)
B1 N3 C14 C13 -158.36(19)
C12 C13 C14 N3 -1.3(2)
C30 C13 C14 N3 -178.59(19)
C12 C13 C14 C15 174.4(2)
C30 C13 C14 C15 -2.9(4)
N3 C14 C15 C16 8.9(4)
C13 C14 C15 C16 -166.2(2)
C14 C15 C16 C1 -3.9(4)
N1 C1 C16 C15 -7.9(4)
C2 C1 C16 C15 171.6(2)
C2 C3 C18 C19 -77.4(3)
C4 C3 C18 C19 100.6(3)
C3 C18 C19 C20 -73.1(3)
C18 C19 C20 C21 -74.3(3)
C8 C7 C22 C23 97.1(3)
C6 C7 C22 C23 -78.0(3)
C7 C8 C24 C25 -88.9(3)
C9 C8 C24 C25 86.5(3)
C13 C12 C26 C27 -75.8(3)
C11 C12 C26 C27 106.4(3)
C12 C26 C27 C28 178.4(2)
C26 C27 C28 C29 -176.6(2)
C36 C31 C32 C33 -0.4(3)
B1 C31 C32 C33 -177.20(19)
C31 C32 C33 C34 0.2(3)
C32 C33 C34 C35 -0.2(3)
C33 C34 C35 C36 0.3(3)
C34 C35 C36 C31 -0.5(3)
C32 C31 C36 C35 0.6(3)
B1 C31 C36 C35 177.37(19)
C40 N4 C37 C52 175.75(19)
B3 N4 C37 C52 -24.7(3)
C40 N4 C37 C38 -0.1(2)
B3 N4 C37 C38 159.49(19)
N4 C37 C38 C39 0.7(2)
C52 C37 C38 C39 -174.9(2)
N4 C37 C38 C53 179.05(19)
C52 C37 C38 C53 3.4(4)
C37 C38 C39 C40 -1.0(2)
C53 C38 C39 C40 -179.3(2)
C37 C38 C39 C54 179.9(2)
C53 C38 C39 C54 1.7(4)
C37 N4 C40 C41 -178.41(18)
B3 N4 C40 C41 21.0(3)
C37 N4 C40 C39 -0.5(2)
B3 N4 C40 C39 -161.09(18)
C38 C39 C40 N4 1.0(2)
C54 C39 C40 N4 -180.0(2)
C38 C39 C40 C41 178.6(2)
C54 C39 C40 C41 -2.4(4)
N4 C40 C41 C42 2.2(3)
C39 C40 C41 C42 -175.2(2)
C45 N5 C42 C41 170.81(18)
B3 N5 C42 C41 -12.6(3)
C45 N5 C42 C43 -3.8(2)
B3 N5 C42 C43 172.82(18)
C40 C41 C42 N5 -6.5(3)
C40 C41 C42 C43 166.5(2)
N5 C42 C43 C44 1.6(2)
C41 C42 C43 C44 -172.0(2)
N5 C42 C43 C58 176.33(19)
C41 C42 C43 C58 2.8(4)
C42 C43 C44 C45 1.0(2)
C58 C43 C44 C45 -173.5(2)
C42 C43 C44 C60 177.94(19)
C58 C43 C44 C60 3.4(4)
C42 N5 C45 C46 -166.38(18)
B3 N5 C45 C46 17.0(3)
C42 N5 C45 C44 4.4(2)
B3 N5 C45 C44 -172.21(17)
C43 C44 C45 N5 -3.3(2)
C60 C44 C45 N5 179.61(18)
C43 C44 C45 C46 165.7(2)
C60 C44 C45 C46 -11.4(4)
N5 C45 C46 C47 7.6(3)
C44 C45 C46 C47 -160.5(2)
C50 N6 C47 C46 178.80(18)
B3 N6 C47 C46 -19.0(3)
C50 N6 C47 C48 1.9(2)
B3 N6 C47 C48 164.04(18)
C45 C46 C47 N6 -6.5(3)
C45 C46 C47 C48 169.6(2)
N6 C47 C48 C49 -0.7(2)
C46 C47 C48 C49 -177.2(2)
N6 C47 C48 C62 176.7(2)
C46 C47 C48 C62 0.2(4)
C47 C48 C49 C50 -0.7(2)
C62 C48 C49 C50 -178.0(2)
C47 C48 C49 C66 176.9(2)
C62 C48 C49 C66 -0.4(4)
C47 N6 C50 C51 179.22(19)
B3 N6 C50 C51 18.5(3)
C47 N6 C50 C49 -2.3(2)
B3 N6 C50 C49 -163.04(19)
C48 C49 C50 N6 1.8(2)
C66 C49 C50 N6 -175.9(2)
C48 C49 C50 C51 -179.7(2)
C66 C49 C50 C51 2.6(4)
N6 C50 C51 C52 8.2(4)
C49 C50 C51 C52 -170.0(2)
C50 C51 C52 C37 3.8(4)
N4 C37 C52 C51 -9.6(4)
C38 C37 C52 C51 165.4(2)
C38 C39 C54 C55B 100.0(8)
C40 C39 C54 C55B -78.8(8)
C38 C39 C54 C55A 75.6(3)
C40 C39 C54 C55A -103.3(3)
C39 C54 C55A C56A -166.6(3)
C55B C54 C55A C56A 79.5(19)
C54 C55A C56A C57A -63.5(5)
C39 C54 C55B C56B 167.5(11)
C55A C54 C55B C56B -116(3)
C54 C55B C56B C57B 61.7(19)
C44 C43 C58 C59 80.3(3)
C42 C43 C58 C59 -93.3(3)
C43 C44 C60 C61 -103.7(3)
C45 C44 C60 C61 72.7(3)
C49 C48 C62 C63A 78.0(5)
C47 C48 C62 C63A -98.9(4)
C49 C48 C62 C63B 87.0(8)
C47 C48 C62 C63B -89.9(8)
C48 C62 C63A C64A 84.1(6)
C63B C62 C63A C64A 48(4)
C62 C63A C64A C65A 72.0(7)
C48 C62 C63B C64B 173.0(10)
C63A C62 C63B C64B -40(3)
C62 C63B C64B C65B -79.9(14)
C72 C67 C68 C69 -0.7(3)
B3 C67 C68 C69 -177.97(19)
C67 C68 C69 C70 1.1(3)
C68 C69 C70 C71 -0.9(3)
C69 C70 C71 C72 0.3(3)
C70 C71 C72 C67 0.1(3)
C68 C67 C72 C71 0.0(3)
B3 C67 C72 C71 177.37(19)
C9 N2 B1 N1 -150.31(18)
C6 N2 B1 N1 35.5(2)
C9 N2 B1 N3 -32.6(3)
C6 N2 B1 N3 153.19(17)
C9 N2 B1 C31 88.5(2)
C6 N2 B1 C31 -85.7(2)
C1 N1 B1 N2 164.43(18)
C4 N1 B1 N2 -35.5(2)
C1 N1 B1 N3 52.8(3)
C4 N1 B1 N3 -147.18(18)
C1 N1 B1 C31 -73.0(2)
C4 N1 B1 C31 87.0(2)
C14 N3 B1 N2 -169.62(18)
C11 N3 B1 N2 34.3(2)
C14 N3 B1 N1 -58.3(3)
C11 N3 B1 N1 145.61(18)
C14 N3 B1 C31 67.7(2)
C11 N3 B1 C31 -88.4(2)
C32 C31 B1 N2 89.7(2)
C36 C31 B1 N2 -86.9(2)
C32 C31 B1 N1 -26.8(3)
C36 C31 B1 N1 156.57(18)
C32 C31 B1 N3 -153.29(18)
C36 C31 B1 N3 30.1(3)
C50 N6 B3 N5 -164.89(18)
C47 N6 B3 N5 36.4(2)
C50 N6 B3 N4 -53.9(3)
C47 N6 B3 N4 147.42(18)
C50 N6 B3 C67 72.8(2)
C47 N6 B3 C67 -85.9(2)
C45 N5 B3 N6 -36.5(2)
C42 N5 B3 N6 147.35(19)
C45 N5 B3 N4 -153.86(18)
C42 N5 B3 N4 30.0(3)
C45 N5 B3 C67 85.2(3)
C42 N5 B3 C67 -90.9(2)
C37 N4 B3 N6 58.4(3)
C40 N4 B3 N6 -144.60(19)
C37 N4 B3 N5 169.53(18)
C40 N4 B3 N5 -33.5(3)
C37 N4 B3 C67 -68.6(3)
C40 N4 B3 C67 88.4(2)
C72 C67 B3 N6 24.1(3)
C68 C67 B3 N6 -158.76(18)
C72 C67 B3 N5 -92.7(2)
C68 C67 B3 N5 84.5(3)
C72 C67 B3 N4 151.11(19)
C68 C67 B3 N4 -31.7(3)
